data_7061271
loop_
_publ_author_name
'Sun, Xia-Xing'
'Du, Juan'
'Tan, Jie-Jie'
'Zhan, Shu-Zhong'

_publ_section_title
;
 A mono-oxo-bridged binuclear iron(iii) complex with a Fe--O--Fe angle of
 180.0\% and its catalytic activity for hydrogen evolution
;
_journal_issue 8
_journal_name_full 'New Journal of Chemistry'
_journal_page_first 3794
_journal_page_last 3799
_journal_paper_doi 10.1039/D1NJ05904A
_journal_volume 46
_journal_year 2022
_chemical_formula_moiety 'C18 H12 Cl2 Fe N4 O3.5, H2 O, C3 H7 N O'
_chemical_formula_sum 'C21 H21 Cl2 Fe N5 O5.5'
_chemical_formula_weight 558.18
_chemical_name_systematic Fe-bpc
_space_group_crystal_system triclinic
_space_group_IT_number 2
_space_group_name_Hall '-P 1'
_space_group_name_H-M_alt 'P -1'
_atom_sites_solution_hydrogens mixed
_atom_sites_solution_primary dual
_audit_creation_date 2021-05-14
_audit_creation_method
;
Olex2 1.3
(compiled 2020.11.12 svn.r5f609507 for OlexSys, GUI svn.r6272)
;
_audit_update_record
;
2022-01-13 deposited with the CCDC.	2022-01-21 downloaded from the CCDC.
;
_cell_angle_alpha 70.037(4)
_cell_angle_beta 71.256(4)
_cell_angle_gamma 81.851(4)
_cell_formula_units_Z 2
_cell_length_a 9.6244(5)
_cell_length_b 10.9915(5)
_cell_length_c 12.4372(6)
_cell_measurement_reflns_used 5254
_cell_measurement_temperature 100.00(10)
_cell_measurement_theta_max 75.6350
_cell_measurement_theta_min 4.7960
_cell_volume 1170.29(11)
_computing_cell_refinement 'CrysAlisPro 1.171.40.84a (Rigaku OD, 2020)'
_computing_data_collection 'CrysAlisPro 1.171.40.84a (Rigaku OD, 2020)'
_computing_data_reduction 'CrysAlisPro 1.171.40.84a (Rigaku OD, 2020)'
_computing_molecular_graphics 'Olex2 1.3 (Dolomanov et al., 2009)'
_computing_publication_material 'Olex2 1.3 (Dolomanov et al., 2009)'
_computing_structure_refinement 'XL  (Sheldrick, 2008)'
_computing_structure_solution 'SHELXT 2014/5 (Sheldrick, 2014)'
_diffrn_ambient_environment N~2~
_diffrn_ambient_temperature 100.00(10)
_diffrn_detector 'Hybrid Pixel Array Detector'
_diffrn_detector_area_resol_mean 10.0000
_diffrn_measured_fraction_theta_full 0.987
_diffrn_measured_fraction_theta_max 0.940
_diffrn_measurement_details
;
List of Runs (angles in degrees, time in seconds):

  # Type    Start    End  Width  t~exp~   \w     \q     \k     \f   Frames
#--------------------------------------------------------------------------
  1  \w     59.00  86.00   1.00    2.00    --    0.00  19.00 -90.00   27
  2  \w      6.00  39.00   1.00    2.00    --    0.00  82.00   0.00   33
  3  \w    -27.00   4.00   1.00    2.00    --    0.00  82.00   0.00   31
  4  \w    -26.00  39.00   1.00    2.00    --    0.00  19.00 -90.00   65
  5  \w    -39.00  31.00   1.00    2.00    --    0.00 -82.00  60.00   70
  6  \w     54.00  88.00   1.00    5.00    --  101.30 -82.00 -30.00   34
  7  \w     12.00  39.00   1.00    5.00    --  101.30 -82.00 -30.00   27
  8  \w     17.00 100.00   1.00    5.00    --  101.30 -38.00-120.00   83
  9  \w     42.00 136.00   1.00    5.00    --  101.30 -82.00 -90.00   94
 10  \w     13.00 122.00   1.00    5.00    --  101.30 -57.00 120.00  109
 11  \w     16.00  41.00   1.00    5.00    --  101.30 -82.00 -90.00   25
 12  \w     13.00 128.00   1.00    5.00    --  101.30 -82.00 120.00  115
 13  \w     13.00 126.00   1.00    5.00    --  101.30 -19.00 -60.00  113
 14  \w     95.00 136.00   1.00    5.00    --  101.30 -82.00 -30.00   41
 15  \w    112.00 189.00   1.00    5.00    --  101.30   0.00  30.00   77
 16  \w     12.00  85.00   1.00    5.00    --  101.30   0.00  30.00   73
;
_diffrn_measurement_device 'four-circle diffractometer'
_diffrn_measurement_device_type 'XtaLAB AFC12 (RINC): Kappa single'
_diffrn_measurement_method '\w scans'
_diffrn_orient_matrix_type 'CrysAlisPro convention (1999,Acta A55,543-557)'
_diffrn_orient_matrix_UB_11 -0.0017121000
_diffrn_orient_matrix_UB_12 -0.1032795000
_diffrn_orient_matrix_UB_13 0.1208843000
_diffrn_orient_matrix_UB_21 0.1338872000
_diffrn_orient_matrix_UB_22 -0.0707694000
_diffrn_orient_matrix_UB_23 -0.0636767000
_diffrn_orient_matrix_UB_31 0.1033468000
_diffrn_orient_matrix_UB_32 0.0811823000
_diffrn_orient_matrix_UB_33 0.0183095000
_diffrn_radiation_monochromator mirror
_diffrn_radiation_probe x-ray
_diffrn_radiation_type 'Cu K\a'
_diffrn_radiation_wavelength 1.54184
_diffrn_reflns_av_R_equivalents 0.0284
_diffrn_reflns_av_unetI/netI 0.0405
_diffrn_reflns_Laue_measured_fraction_full 0.987
_diffrn_reflns_Laue_measured_fraction_max 0.940
_diffrn_reflns_limit_h_max 12
_diffrn_reflns_limit_h_min -9
_diffrn_reflns_limit_k_max 13
_diffrn_reflns_limit_k_min -11
_diffrn_reflns_limit_l_max 15
_diffrn_reflns_limit_l_min -14
_diffrn_reflns_number 9172
_diffrn_reflns_point_group_measured_fraction_full 0.987
_diffrn_reflns_point_group_measured_fraction_max 0.940
_diffrn_reflns_theta_full 67.684
_diffrn_reflns_theta_max 76.020
_diffrn_reflns_theta_min 3.956
_diffrn_source 'Rotating-anode X-ray tube (dual wavelength)'
_diffrn_source_type 'Rigaku (Cu) X-ray DW Source'
_exptl_absorpt_coefficient_mu 7.677
_exptl_absorpt_correction_T_max 1.00000
_exptl_absorpt_correction_T_min 0.46738
_exptl_absorpt_correction_type multi-scan
_exptl_absorpt_process_details
;
CrysAlisPro 1.171.40.84a (Rigaku Oxford Diffraction, 2020)
Empirical absorption correction using spherical harmonics,
implemented in SCALE3 ABSPACK scaling algorithm.
;
_exptl_crystal_colour red
_exptl_crystal_colour_primary red
_exptl_crystal_density_diffrn 1.584
_exptl_crystal_description block
_exptl_crystal_F_000 572
_exptl_crystal_recrystallization_method 'Re-crystallisation from solvent: DMF'
_exptl_crystal_size_max 0.12
_exptl_crystal_size_mid 0.11
_exptl_crystal_size_min 0.09
_refine_diff_density_max 1.375
_refine_diff_density_min -0.700
_refine_diff_density_rms 0.164
_refine_ls_extinction_method none
_refine_ls_goodness_of_fit_ref 1.071
_refine_ls_hydrogen_treatment constr
_refine_ls_matrix_type full
_refine_ls_number_parameters 319
_refine_ls_number_reflns 4584
_refine_ls_number_restraints 0
_refine_ls_restrained_S_all 1.071
_refine_ls_R_factor_all 0.0661
_refine_ls_R_factor_gt 0.0620
_refine_ls_shift/su_max 0.000
_refine_ls_shift/su_mean 0.000
_refine_ls_structure_factor_coef Fsqd
_refine_ls_weighting_details
;
 w=1/[\s^2^(Fo^2^)+(0.1396P)^2^+0.7104P]
 where P=(Fo^2^+2Fc^2^)/3
;
_refine_ls_weighting_scheme calc
_refine_ls_wR_factor_gt 0.1846
_refine_ls_wR_factor_ref 0.1885
_reflns_Friedel_coverage 0.000
_reflns_number_gt 4158
_reflns_number_total 4584
_reflns_threshold_expression 'I > 2\s(I)'
_cod_data_source_file d1nj05904a2.cif
_cod_data_source_block 4225
_cod_depositor_comments 'Adding full bibliography for 7061271.cif.'
_cod_original_formula_sum 'C21 H21 Cl2 Fe N5 O5.50'
_cod_database_code 7061271
_shelxl_version_number 2013-2
_shelx_space_group_comment
;
The symmetry employed for this shelxl refinement is uniquely defined
by the following loop, which should always be used as a source of
symmetry information in preference to the above space-group names.
They are only intended as comments.
;
_reflns_odcompleteness_completeness 98.78
_reflns_odcompleteness_iscentric 1
_reflns_odcompleteness_theta 66.97
_olex2_refinement_description
;
1. Fixed Uiso
 At 1.2 times of:
  All C(H) groups
 At 1.5 times of:
  All C(H,H,H) groups, All O(H,H) groups
2.a Free rotating group:
 O5(H5A,H5B)
2.b Rotating group:
 O1(H1A,H1B)
2.c Aromatic/amide H refined with riding coordinates:
 C9(H9), C16(H16), C13(H13), C12(H12), C11(H11), C15(H15), C6(H6), C10(H10),
 C14(H14), C3(H3), C19(H19)
2.d Idealised Me refined as rotating group:
 C21(H21A,H21B,H21C), C20(H20A,H20B,H20C)
;
_olex2_submission_special_instructions 'No special instructions were received'
_oxdiff_exptl_absorpt_empirical_details
;
Empirical correction (ABSPACK) includes:
- Absorption correction using spherical harmonics
- Frame scaling
;
_oxdiff_exptl_absorpt_empirical_full_max 1.776
_oxdiff_exptl_absorpt_empirical_full_min 0.566

loop_
_space_group_symop_operation_xyz
'x, y, z'
'-x, -y, -z'

loop_
_atom_site_label
_atom_site_type_symbol
_atom_site_fract_x
_atom_site_fract_y
_atom_site_fract_z
_atom_site_U_iso_or_equiv
_atom_site_adp_type
_atom_site_occupancy
_atom_site_site_symmetry_order
_atom_site_calc_flag
_atom_site_refinement_flags_posn
_atom_site_refinement_flags_adp
_atom_site_refinement_flags_occupancy
_atom_site_disorder_assembly
_atom_site_disorder_group
Fe1 Fe 0.85954(5) 0.39640(5) 0.52345(4) 0.01617(19) Uani 1 1 d . . . . .
Cl3 Cl 0.93290(13) 0.23289(12) 0.01228(9) 0.0429(3) Uani 1 1 d . . . . .
Cl1 Cl 0.70144(13) 0.46862(11) -0.00518(9) 0.0426(3) Uani 1 1 d . . . . .
O1 O 0.6922(3) 0.2780(2) 0.6532(2) 0.0207(5) Uani 1 1 d . . . . .
H1A H 0.6979 0.2065 0.6395 0.031 Uiso 1 1 d R U . . .
H1B H 0.6094 0.3118 0.6456 0.031 Uiso 1 1 d R U . . .
O4 O 0.5843(3) 0.6417(3) 0.3294(2) 0.0223(5) Uani 1 1 d . . . . .
O3 O 1.1019(3) 0.1168(3) 0.3694(2) 0.0275(6) Uani 1 1 d . . . . .
O5 O 0.6591(3) 0.0463(3) 0.6458(3) 0.0298(6) Uani 1 1 d G . . . .
H5A H 0.5888 0.0138 0.7075 0.045 Uiso 1 1 d G U . . .
H5B H 0.7333 -0.0058 0.6442 0.045 Uiso 1 1 d G U . . .
O2 O 1.0000 0.5000 0.5000 0.0250(8) Uani 1 2 d S . P . .
N1 N 0.9385(3) 0.2831(3) 0.4104(3) 0.0187(6) Uani 1 1 d . . . . .
N2 N 0.7541(3) 0.4827(3) 0.3916(2) 0.0190(6) Uani 1 1 d . . . . .
N3 N 0.7054(3) 0.5425(3) 0.5887(3) 0.0205(6) Uani 1 1 d . . . . .
N4 N 0.9944(3) 0.2419(3) 0.6123(3) 0.0196(6) Uani 1 1 d . . . . .
O6 O 0.4309(3) -0.0236(4) 0.8535(3) 0.0441(8) Uani 1 1 d . . . . .
C7 C 0.6551(3) 0.5801(3) 0.4007(3) 0.0179(7) Uani 1 1 d . . . . .
C8 C 0.6320(4) 0.6168(3) 0.5127(3) 0.0168(6) Uani 1 1 d . . . . .
C17 C 1.0679(4) 0.1625(3) 0.5492(3) 0.0185(7) Uani 1 1 d . . . . .
C4 C 0.8922(4) 0.3223(3) 0.3071(3) 0.0199(7) Uani 1 1 d . . . . .
C5 C 0.7916(4) 0.4305(3) 0.2977(3) 0.0189(7) Uani 1 1 d . . . . .
C9 C 0.5421(4) 0.7210(4) 0.5329(3) 0.0221(7) Uani 1 1 d . . . . .
H9 H 0.4917 0.7701 0.4789 0.026 Uiso 1 1 calc R U . . .
C18 C 1.0358(4) 0.1852(3) 0.4333(3) 0.0207(7) Uani 1 1 d . . . . .
N5 N 0.3293(4) 0.0846(4) 0.9916(3) 0.0378(8) Uani 1 1 d . . . . .
C16 C 1.1671(4) 0.0666(4) 0.5897(3) 0.0255(8) Uani 1 1 d . . . . .
H16 H 1.2138 0.0100 0.5470 0.031 Uiso 1 1 calc R U . . .
C13 C 1.0235(4) 0.2337(4) 0.7130(3) 0.0235(7) Uani 1 1 d . . . . .
H13 H 0.9752 0.2909 0.7547 0.028 Uiso 1 1 calc R U . . .
C12 C 0.6921(4) 0.5721(4) 0.6874(3) 0.0248(8) Uani 1 1 d . . . . .
H12 H 0.7439 0.5217 0.7399 0.030 Uiso 1 1 calc R U . . .
C11 C 0.6040(4) 0.6751(4) 0.7141(4) 0.0282(8) Uani 1 1 d . . . . .
H11 H 0.5959 0.6930 0.7838 0.034 Uiso 1 1 calc R U . . .
C15 C 1.1946(4) 0.0573(4) 0.6947(3) 0.0264(8) Uani 1 1 d . . . . .
H15 H 1.2607 -0.0059 0.7232 0.032 Uiso 1 1 calc R U . . .
C6 C 0.7363(4) 0.4757(4) 0.1991(3) 0.0258(8) Uani 1 1 d . . . . .
H6 H 0.6707 0.5467 0.1919 0.031 Uiso 1 1 calc R U . . .
C2 C 0.8782(5) 0.3097(4) 0.1211(3) 0.0298(8) Uani 1 1 d . . . . .
C10 C 0.5284(4) 0.7508(4) 0.6354(4) 0.0295(8) Uani 1 1 d . . . . .
H10 H 0.4691 0.8209 0.6512 0.035 Uiso 1 1 calc R U . . .
C14 C 1.1242(4) 0.1417(4) 0.7571(3) 0.0256(8) Uani 1 1 d . . . . .
H14 H 1.1434 0.1374 0.8270 0.031 Uiso 1 1 calc R U . . .
C3 C 0.9349(4) 0.2638(4) 0.2175(3) 0.0256(8) Uani 1 1 d . . . . .
H3 H 1.0018 0.1937 0.2224 0.031 Uiso 1 1 calc R U . . .
C1 C 0.7798(4) 0.4144(4) 0.1121(3) 0.0292(8) Uani 1 1 d . . . . .
C21 C 0.2312(5) -0.0172(5) 1.0754(4) 0.0399(10) Uani 1 1 d . . . . .
H21A H 0.1314 0.0121 1.0790 0.060 Uiso 1 1 calc R U . . .
H21B H 0.2439 -0.0386 1.1534 0.060 Uiso 1 1 calc R U . . .
H21C H 0.2532 -0.0924 1.0495 0.060 Uiso 1 1 calc R U . . .
C19 C 0.4203(5) 0.0750(5) 0.8899(4) 0.0367(10) Uani 1 1 d . . . . .
H19 H 0.4810 0.1438 0.8411 0.044 Uiso 1 1 calc R U . . .
C20 C 0.3231(6) 0.2016(5) 1.0241(5) 0.0469(11) Uani 1 1 d . . . . .
H20A H 0.2319 0.2486 1.0202 0.070 Uiso 1 1 calc R U . . .
H20B H 0.4033 0.2551 0.9696 0.070 Uiso 1 1 calc R U . . .
H20C H 0.3301 0.1779 1.1041 0.070 Uiso 1 1 calc R U . . .

loop_
_atom_site_aniso_label
_atom_site_aniso_U_11
_atom_site_aniso_U_22
_atom_site_aniso_U_33
_atom_site_aniso_U_23
_atom_site_aniso_U_13
_atom_site_aniso_U_12
Fe1 0.0150(3) 0.0192(3) 0.0150(3) -0.0056(2) -0.0063(2) 0.0019(2)
Cl3 0.0579(7) 0.0531(7) 0.0307(5) -0.0278(5) -0.0245(5) 0.0218(5)
Cl1 0.0593(7) 0.0508(6) 0.0284(5) -0.0190(4) -0.0293(5) 0.0202(5)
O1 0.0162(11) 0.0221(12) 0.0222(12) -0.0059(10) -0.0058(9) 0.0023(9)
O4 0.0172(12) 0.0288(13) 0.0203(12) -0.0070(10) -0.0082(9) 0.0054(10)
O3 0.0263(14) 0.0328(14) 0.0289(13) -0.0175(11) -0.0135(11) 0.0141(11)
O5 0.0252(14) 0.0301(15) 0.0342(15) -0.0128(12) -0.0086(11) 0.0056(11)
O2 0.0232(18) 0.0258(18) 0.0297(19) -0.0100(15) -0.0125(15) 0.0019(14)
N1 0.0166(13) 0.0217(14) 0.0192(13) -0.0072(11) -0.0082(11) 0.0038(11)
N2 0.0197(14) 0.0230(14) 0.0148(13) -0.0058(11) -0.0069(11) 0.0017(11)
N3 0.0194(14) 0.0227(15) 0.0210(14) -0.0085(12) -0.0069(11) 0.0006(11)
N4 0.0188(14) 0.0227(14) 0.0181(13) -0.0063(11) -0.0072(11) 0.0009(11)
O6 0.0355(17) 0.060(2) 0.0330(16) -0.0052(15) -0.0143(13) -0.0049(15)
C7 0.0127(15) 0.0216(16) 0.0182(15) -0.0045(13) -0.0055(12) 0.0013(12)
C8 0.0157(15) 0.0189(16) 0.0152(15) -0.0044(12) -0.0035(12) -0.0038(12)
C17 0.0194(16) 0.0167(15) 0.0216(16) -0.0061(13) -0.0087(13) -0.0004(13)
C4 0.0190(16) 0.0251(17) 0.0175(16) -0.0081(13) -0.0069(12) 0.0005(13)
C5 0.0170(16) 0.0243(17) 0.0164(15) -0.0071(13) -0.0061(12) 0.0005(13)
C9 0.0182(16) 0.0247(17) 0.0245(17) -0.0081(14) -0.0078(13) 0.0003(13)
C18 0.0183(16) 0.0225(17) 0.0236(17) -0.0099(14) -0.0081(13) 0.0035(13)
N5 0.0339(19) 0.046(2) 0.0287(17) -0.0050(16) -0.0111(14) -0.0009(16)
C16 0.0239(18) 0.0275(18) 0.0286(18) -0.0107(15) -0.0136(15) 0.0066(15)
C13 0.0218(17) 0.0322(19) 0.0177(16) -0.0085(14) -0.0085(13) 0.0029(14)
C12 0.0293(19) 0.0282(19) 0.0205(17) -0.0095(14) -0.0108(14) 0.0010(15)
C11 0.030(2) 0.032(2) 0.0262(18) -0.0153(16) -0.0077(15) 0.0026(16)
C15 0.0251(18) 0.0298(19) 0.0243(18) -0.0065(15) -0.0117(14) 0.0042(15)
C6 0.0294(19) 0.0275(19) 0.0201(17) -0.0057(14) -0.0121(14) 0.0068(15)
C2 0.033(2) 0.038(2) 0.0208(17) -0.0124(16) -0.0102(15) 0.0044(17)
C10 0.028(2) 0.030(2) 0.032(2) -0.0155(16) -0.0068(15) 0.0036(15)
C14 0.0249(18) 0.034(2) 0.0196(16) -0.0089(15) -0.0112(14) 0.0043(15)
C3 0.0263(19) 0.0305(19) 0.0255(18) -0.0137(15) -0.0141(15) 0.0095(15)
C1 0.033(2) 0.037(2) 0.0207(17) -0.0106(15) -0.0129(15) 0.0069(16)
C21 0.034(2) 0.042(2) 0.036(2) -0.0048(19) -0.0052(18) -0.0046(19)
C19 0.035(2) 0.042(2) 0.030(2) -0.0032(18) -0.0129(17) -0.0028(19)
C20 0.054(3) 0.043(3) 0.044(3) -0.014(2) -0.017(2) 0.000(2)

loop_
_atom_type_symbol
_atom_type_description
_atom_type_scat_dispersion_real
_atom_type_scat_dispersion_imag
_atom_type_scat_source
C C 0.0181 0.0091 'International Tables Vol C Tables 4.2.6.8 and 6.1.1.4'
H H 0.0000 0.0000 'International Tables Vol C Tables 4.2.6.8 and 6.1.1.4'
Cl Cl 0.3639 0.7018 'International Tables Vol C Tables 4.2.6.8 and 6.1.1.4'
Fe Fe -1.1336 3.1974 'International Tables Vol C Tables 4.2.6.8 and 6.1.1.4'
N N 0.0311 0.0180 'International Tables Vol C Tables 4.2.6.8 and 6.1.1.4'
O O 0.0492 0.0322 'International Tables Vol C Tables 4.2.6.8 and 6.1.1.4'

loop_
_geom_angle_atom_site_label_1
_geom_angle_atom_site_label_2
_geom_angle_atom_site_label_3
_geom_angle
_geom_angle_site_symmetry_1
_geom_angle_site_symmetry_3
_geom_angle_publ_flag
O1 Fe1 N3 79.38(10) . . ?
O1 Fe1 N4 80.90(10) . . ?
O2 Fe1 O1 144.44(7) . . ?
O2 Fe1 N1 108.91(8) . . ?
O2 Fe1 N2 107.96(9) . . ?
O2 Fe1 N3 85.59(8) . . ?
O2 Fe1 N4 85.00(8) . . ?
N1 Fe1 O1 98.81(11) . . ?
N1 Fe1 N2 77.59(11) . . ?
N1 Fe1 N3 152.39(12) . . ?
N1 Fe1 N4 75.26(11) . . ?
N2 Fe1 O1 99.25(11) . . ?
N2 Fe1 N3 75.56(11) . . ?
N2 Fe1 N4 152.52(12) . . ?
N4 Fe1 N3 130.68(11) . . ?
Fe1 O1 H1A 109.3 . . ?
Fe1 O1 H1B 109.4 . . ?
H1A O1 H1B 104.5 . . ?
H5A O5 H5B 109.6 . . ?
Fe1 O2 Fe1 180.0 2_766 . ?
C4 N1 Fe1 116.0(2) . . ?
C18 N1 Fe1 120.3(2) . . ?
C18 N1 C4 123.5(3) . . ?
C7 N2 Fe1 120.5(2) . . ?
C7 N2 C5 123.7(3) . . ?
C5 N2 Fe1 115.8(2) . . ?
C8 N3 Fe1 114.7(2) . . ?
C12 N3 Fe1 126.5(2) . . ?
C12 N3 C8 118.4(3) . . ?
C17 N4 Fe1 115.1(2) . . ?
C13 N4 Fe1 124.8(2) . . ?
C13 N4 C17 119.4(3) . . ?
O4 C7 N2 128.0(3) . . ?
O4 C7 C8 118.8(3) . . ?
N2 C7 C8 113.2(3) . . ?
N3 C8 C7 115.7(3) . . ?
N3 C8 C9 122.9(3) . . ?
C9 C8 C7 121.4(3) . . ?
N4 C17 C18 115.5(3) . . ?
N4 C17 C16 121.6(3) . . ?
C16 C17 C18 122.8(3) . . ?
N1 C4 C5 114.9(3) . . ?
C3 C4 N1 125.8(3) . . ?
C3 C4 C5 119.3(3) . . ?
N2 C5 C4 115.6(3) . . ?
N2 C5 C6 125.0(3) . . ?
C6 C5 C4 119.4(3) . . ?
C8 C9 H9 120.8 . . ?
C8 C9 C10 118.4(3) . . ?
C10 C9 H9 120.8 . . ?
O3 C18 N1 127.7(3) . . ?
O3 C18 C17 118.9(3) . . ?
N1 C18 C17 113.4(3) . . ?
C21 N5 C20 117.0(4) . . ?
C19 N5 C21 122.7(4) . . ?
C19 N5 C20 120.3(4) . . ?
C17 C16 H16 120.7 . . ?
C15 C16 C17 118.6(3) . . ?
C15 C16 H16 120.7 . . ?
N4 C13 H13 119.1 . . ?
N4 C13 C14 121.8(3) . . ?
C14 C13 H13 119.1 . . ?
N3 C12 H12 118.9 . . ?
N3 C12 C11 122.3(4) . . ?
C11 C12 H12 118.9 . . ?
C12 C11 H11 120.6 . . ?
C10 C11 C12 118.9(4) . . ?
C10 C11 H11 120.6 . . ?
C16 C15 H15 120.0 . . ?
C14 C15 C16 120.0(3) . . ?
C14 C15 H15 120.0 . . ?
C5 C6 H6 120.1 . . ?
C1 C6 C5 119.8(3) . . ?
C1 C6 H6 120.1 . . ?
C3 C2 Cl3 118.8(3) . . ?
C1 C2 Cl3 120.7(3) . . ?
C1 C2 C3 120.5(4) . . ?
C9 C10 H10 120.4 . . ?
C11 C10 C9 119.2(4) . . ?
C11 C10 H10 120.4 . . ?
C13 C14 H14 120.7 . . ?
C15 C14 C13 118.5(3) . . ?
C15 C14 H14 120.7 . . ?
C4 C3 H3 119.8 . . ?
C2 C3 C4 120.3(3) . . ?
C2 C3 H3 119.8 . . ?
C6 C1 Cl1 118.4(3) . . ?
C2 C1 Cl1 120.9(3) . . ?
C2 C1 C6 120.7(3) . . ?
N5 C21 H21A 109.5 . . ?
N5 C21 H21B 109.5 . . ?
N5 C21 H21C 109.5 . . ?
H21A C21 H21B 109.5 . . ?
H21A C21 H21C 109.5 . . ?
H21B C21 H21C 109.5 . . ?
O6 C19 N5 124.2(4) . . ?
O6 C19 H19 117.9 . . ?
N5 C19 H19 117.9 . . ?
N5 C20 H20A 109.5 . . ?
N5 C20 H20B 109.5 . . ?
N5 C20 H20C 109.5 . . ?
H20A C20 H20B 109.5 . . ?
H20A C20 H20C 109.5 . . ?
H20B C20 H20C 109.5 . . ?

loop_
_geom_bond_atom_site_label_1
_geom_bond_atom_site_label_2
_geom_bond_distance
_geom_bond_site_symmetry_2
_geom_bond_publ_flag
Fe1 O1 2.093(2) . ?
Fe1 O2 1.7792(5) . ?
Fe1 N1 2.085(3) . ?
Fe1 N2 2.087(3) . ?
Fe1 N3 2.208(3) . ?
Fe1 N4 2.192(3) . ?
Cl3 C2 1.738(4) . ?
Cl1 C1 1.743(4) . ?
O1 H1A 0.8503 . ?
O1 H1B 0.8501 . ?
O4 C7 1.247(4) . ?
O3 C18 1.245(4) . ?
O5 H5A 0.8491 . ?
O5 H5B 0.8493 . ?
O2 Fe1 1.7791(5) 2_766 ?
N1 C4 1.402(4) . ?
N1 C18 1.339(4) . ?
N2 C7 1.338(4) . ?
N2 C5 1.398(4) . ?
N3 C8 1.341(4) . ?
N3 C12 1.337(5) . ?
N4 C17 1.346(4) . ?
N4 C13 1.341(4) . ?
O6 C19 1.290(6) . ?
C7 C8 1.522(4) . ?
C8 C9 1.378(5) . ?
C17 C18 1.501(5) . ?
C17 C16 1.392(5) . ?
C4 C5 1.420(5) . ?
C4 C3 1.395(5) . ?
C5 C6 1.400(5) . ?
C9 H9 0.9300 . ?
C9 C10 1.385(5) . ?
N5 C21 1.450(6) . ?
N5 C19 1.315(6) . ?
N5 C20 1.463(7) . ?
C16 H16 0.9300 . ?
C16 C15 1.382(5) . ?
C13 H13 0.9300 . ?
C13 C14 1.396(5) . ?
C12 H12 0.9300 . ?
C12 C11 1.383(5) . ?
C11 H11 0.9300 . ?
C11 C10 1.381(6) . ?
C15 H15 0.9300 . ?
C15 C14 1.377(5) . ?
C6 H6 0.9300 . ?
C6 C1 1.388(5) . ?
C2 C3 1.385(5) . ?
C2 C1 1.380(6) . ?
C10 H10 0.9300 . ?
C14 H14 0.9300 . ?
C3 H3 0.9300 . ?
C21 H21A 0.9600 . ?
C21 H21B 0.9600 . ?
C21 H21C 0.9600 . ?
C19 H19 0.9300 . ?
C20 H20A 0.9600 . ?
C20 H20B 0.9600 . ?
C20 H20C 0.9600 . ?

loop_
_geom_torsion_atom_site_label_1
_geom_torsion_atom_site_label_2
_geom_torsion_atom_site_label_3
_geom_torsion_atom_site_label_4
_geom_torsion
_geom_torsion_site_symmetry_1
_geom_torsion_site_symmetry_2
_geom_torsion_site_symmetry_3
_geom_torsion_site_symmetry_4
_geom_torsion_publ_flag
Fe1 N1 C4 C5 -3.1(4) . . . . ?
Fe1 N1 C4 C3 177.8(3) . . . . ?
Fe1 N1 C18 O3 -173.3(3) . . . . ?
Fe1 N1 C18 C17 4.8(4) . . . . ?
Fe1 N2 C7 O4 179.4(3) . . . . ?
Fe1 N2 C7 C8 0.1(4) . . . . ?
Fe1 N2 C5 C4 2.4(4) . . . . ?
Fe1 N2 C5 C6 -178.5(3) . . . . ?
Fe1 N3 C8 C7 5.8(4) . . . . ?
Fe1 N3 C8 C9 -173.6(3) . . . . ?
Fe1 N3 C12 C11 172.6(3) . . . . ?
Fe1 N4 C17 C18 -5.1(4) . . . . ?
Fe1 N4 C17 C16 174.7(3) . . . . ?
Fe1 N4 C13 C14 -172.2(3) . . . . ?
Cl3 C2 C3 C4 -179.3(3) . . . . ?
Cl3 C2 C1 Cl1 2.7(6) . . . . ?
Cl3 C2 C1 C6 -179.9(3) . . . . ?
O4 C7 C8 N3 176.5(3) . . . . ?
O4 C7 C8 C9 -4.1(5) . . . . ?
N1 C4 C5 N2 0.5(5) . . . . ?
N1 C4 C5 C6 -178.7(3) . . . . ?
N1 C4 C3 C2 178.2(4) . . . . ?
N2 C7 C8 N3 -4.1(4) . . . . ?
N2 C7 C8 C9 175.3(3) . . . . ?
N2 C5 C6 C1 -178.9(4) . . . . ?
N3 C8 C9 C10 0.8(5) . . . . ?
N3 C12 C11 C10 -0.7(6) . . . . ?
N4 C17 C18 O3 178.7(3) . . . . ?
N4 C17 C18 N1 0.5(5) . . . . ?
N4 C17 C16 C15 -2.9(6) . . . . ?
N4 C13 C14 C15 -0.2(6) . . . . ?
C7 N2 C5 C4 -176.3(3) . . . . ?
C7 N2 C5 C6 2.9(6) . . . . ?
C7 C8 C9 C10 -178.6(3) . . . . ?
C8 N3 C12 C11 0.9(5) . . . . ?
C8 C9 C10 C11 -0.5(6) . . . . ?
C17 N4 C13 C14 -2.4(5) . . . . ?
C17 C16 C15 C14 0.2(6) . . . . ?
C4 N1 C18 O3 1.7(6) . . . . ?
C4 N1 C18 C17 179.7(3) . . . . ?
C4 C5 C6 C1 0.3(6) . . . . ?
C5 N2 C7 O4 -2.0(6) . . . . ?
C5 N2 C7 C8 178.7(3) . . . . ?
C5 C4 C3 C2 -0.9(6) . . . . ?
C5 C6 C1 Cl1 176.8(3) . . . . ?
C5 C6 C1 C2 -0.6(6) . . . . ?
C18 N1 C4 C5 -178.2(3) . . . . ?
C18 N1 C4 C3 2.6(6) . . . . ?
C18 C17 C16 C15 176.9(3) . . . . ?
C16 C17 C18 O3 -1.0(6) . . . . ?
C16 C17 C18 N1 -179.3(3) . . . . ?
C16 C15 C14 C13 1.3(6) . . . . ?
C13 N4 C17 C18 -175.8(3) . . . . ?
C13 N4 C17 C16 4.0(5) . . . . ?
C12 N3 C8 C7 178.4(3) . . . . ?
C12 N3 C8 C9 -1.0(5) . . . . ?
C12 C11 C10 C9 0.5(6) . . . . ?
C3 C4 C5 N2 179.7(3) . . . . ?
C3 C4 C5 C6 0.5(5) . . . . ?
C3 C2 C1 Cl1 -177.1(3) . . . . ?
C3 C2 C1 C6 0.2(7) . . . . ?
C1 C2 C3 C4 0.5(6) . . . . ?
C21 N5 C19 O6 0.9(7) . . . . ?
C20 N5 C19 O6 -178.8(4) . . . . ?
